data_7716814
loop_
_publ_author_name
'Edwards, Abigail'
'Elkins, Landon J.'
'Slebodnick, Carla'
'Wang, Jinglei'
'Zhang, Qiang'
'Makal, Tegan A.'

_publ_section_title
;
 Structural diversity and solvent-induced transformations of a
 copper-based metal-organic framework with highly aromatic ligands.
;
_journal_issue 34
_journal_name_full 'Dalton transactions (Cambridge, England : 2003)'
_journal_page_first 14496
_journal_page_last 14504
_journal_paper_doi 10.1039/d4dt02085e
_journal_volume 53
_journal_year 2024
_chemical_formula_moiety 'C44 H22 Cu2 O10, 5[C2H6SO]'
_chemical_formula_sum 'C54 H52 Cu2 O15 S5'
_chemical_formula_weight 1228.33
_space_group_crystal_system orthorhombic
_space_group_IT_number 66
_space_group_name_Hall '-C 2 2c'
_space_group_name_H-M_alt 'C c c m'
_atom_sites_solution_hydrogens geom
_atom_sites_solution_primary dual
_audit_creation_date 2024-07-05
_audit_creation_method
;
Olex2 1.5
(compiled 2024.02.16 svn.r378c4104 for OlexSys, GUI svn.r6928)
;
_audit_update_record
;
2024-07-18 deposited with the CCDC.	2024-08-05 downloaded from the CCDC.
;
_cell_angle_alpha 90
_cell_angle_beta 90
_cell_angle_gamma 90
_cell_formula_units_Z 4
_cell_length_a 10.4087(3)
_cell_length_b 36.7583(8)
_cell_length_c 15.4789(4)
_cell_measurement_reflns_used 11748
_cell_measurement_temperature 99.9(3)
_cell_measurement_theta_max 76.6580
_cell_measurement_theta_min 4.3560
_cell_volume 5922.3(3)
_computing_cell_refinement 'CrysAlisPro 1.171.42.94a (Rigaku OD, 2023)'
_computing_data_collection 'CrysAlisPro 1.171.42.94a (Rigaku OD, 2023)'
_computing_data_reduction 'CrysAlisPro 1.171.42.94a (Rigaku OD, 2023)'
_computing_molecular_graphics 'Olex2 1.5 (Dolomanov et al., 2009)'
_computing_publication_material 'Olex2 1.5 (Dolomanov et al., 2009)'
_computing_structure_refinement 'SHELXL 2018/3 (Sheldrick, 2015)'
_computing_structure_solution 'SHELXT 2018/2 (Sheldrick, 2018)'
_diffrn_ambient_environment N~2~
_diffrn_ambient_temperature 99.9(3)
_diffrn_detector 'Hybrid Pixel Array Detector'
_diffrn_detector_area_resol_mean 10.0000
_diffrn_detector_type HyPix
_diffrn_measured_fraction_theta_full 0.999
_diffrn_measured_fraction_theta_max 0.986
_diffrn_measurement_details
;
List of Runs (angles in degrees, time in seconds):

  # Type    Start    End  Width  t~exp~   \w     \q     \k     \f   Frames
#--------------------------------------------------------------------------
  1  \w   -120.00 -33.00   0.50    5.00    --  -47.20 -52.00  21.00  174
  2  \w    -61.00  25.00   0.50    5.00    --  -47.20  52.00 166.00  172
  3  \w    -24.00  57.00   0.50    5.00    --   47.20 -52.00  21.00  162
  4  \w     34.00 120.00   0.50    5.00    --   47.20  52.00 166.00  172
  5  \w    -61.00 -14.00   0.50   30.00    --  -86.25  52.00 166.00   94
  6  \w   -159.00 -72.00   0.50   30.00    --  -86.25 -52.00  21.00  174
  7  \w     94.00 178.00   0.50   30.00    --  107.75  52.00 166.00  168
  8  \w    -86.00 -13.00   0.50    5.00    --  -47.20 125.00-120.00  146
  9  \w   -120.00 -85.00   0.50    5.00    --  -47.20 -77.00-120.00   70
 10  \w   -120.00 -85.00   0.50    5.00    --  -47.20 -77.00-150.00   70
 11  \w    -37.00 -11.00   0.50   30.00    --  -86.25  30.00 -60.00   52
 12  \w    -53.00 -14.00   0.50   30.00    --  -86.25  45.00   0.00   78
 13  \w    -37.00 -11.00   0.50   30.00    --  -86.25  30.00 -30.00   52
 14  \w     95.00 178.00   0.50   30.00    --  107.75 125.00  90.00  166
 15  \w     35.00  69.00   0.50   30.00    --  107.75 -61.00-180.00   68
 16  \w     35.00  69.00   0.50   30.00    --  107.75 -61.00  60.00   68
 17  \w     35.00 103.00   0.50   30.00    --  107.75 -77.00   0.00  136
 18  \w     35.00  69.00   0.50   30.00    --  107.75 -61.00 120.00   68
 19  \w     95.00 178.00   0.50   30.00    --  107.75  30.00 -60.00  166
 20  \w     35.00 103.00   0.50   30.00    --  107.75 -77.00-120.00  136
 21  \w     35.00  69.00   0.50   30.00    --  107.75 -61.00-120.00   68
 22  \w     35.00  69.00   0.50   30.00    --  107.75 -61.00 -90.00   68
 23  \w     35.00 103.00   0.50   30.00    --  107.75 -77.00  30.00  136
 24  \w     35.00  69.00   0.50   30.00    --  107.75 -61.00 -30.00   68
 25  \w     35.00 106.00   0.50   30.00    --  107.75 -94.00 120.00  142
 26  \w     95.00 178.00   0.50   30.00    --  107.75  45.00-120.00  166
 27  \w   -120.00 -32.00   0.50    5.00    --  -47.20 -57.00  90.00  176
 28  \w   -120.00 -32.00   0.50    5.00    --  -47.20 -57.00 -30.00  176
 29  \w     32.00  57.00   0.50    5.00    --   47.20  57.00-150.00   50
 30  \w     32.00 120.00   0.50    5.00    --   47.20  57.00 -90.00  176
;
_diffrn_measurement_device 'four-circle diffractometer'
_diffrn_measurement_device_type 'XtaLAB Synergy, Dualflex, HyPix'
_diffrn_measurement_method '\w scans'
_diffrn_orient_matrix_type 'CrysAlisPro convention (1999,Acta A55,543-557)'
_diffrn_orient_matrix_UB_11 0.1278329000
_diffrn_orient_matrix_UB_12 0.0210850000
_diffrn_orient_matrix_UB_13 0.0038526000
_diffrn_orient_matrix_UB_21 -0.0540987000
_diffrn_orient_matrix_UB_22 0.0283757000
_diffrn_orient_matrix_UB_23 -0.0638387000
_diffrn_orient_matrix_UB_31 -0.0513718000
_diffrn_orient_matrix_UB_32 0.0225466000
_diffrn_orient_matrix_UB_33 0.0761994000
_diffrn_radiation_monochromator mirror
_diffrn_radiation_probe x-ray
_diffrn_radiation_type 'Cu K\a'
_diffrn_radiation_wavelength 1.54184
_diffrn_reflns_av_R_equivalents 0.0808
_diffrn_reflns_av_unetI/netI 0.0303
_diffrn_reflns_Laue_measured_fraction_full 0.999
_diffrn_reflns_Laue_measured_fraction_max 0.986
_diffrn_reflns_limit_h_max 13
_diffrn_reflns_limit_h_min -12
_diffrn_reflns_limit_k_max 45
_diffrn_reflns_limit_k_min -43
_diffrn_reflns_limit_l_max 19
_diffrn_reflns_limit_l_min -17
_diffrn_reflns_number 31846
_diffrn_reflns_point_group_measured_fraction_full 0.999
_diffrn_reflns_point_group_measured_fraction_max 0.986
_diffrn_reflns_theta_full 67.684
_diffrn_reflns_theta_max 77.137
_diffrn_reflns_theta_min 4.415
_diffrn_source 'micro-focus sealed X-ray tube'
_diffrn_source_type 'PhotonJet (Cu) X-ray Source'
_exptl_absorpt_coefficient_mu 3.055
_exptl_absorpt_correction_T_max 1.00000
_exptl_absorpt_correction_T_min 0.34162
_exptl_absorpt_correction_type multi-scan
_exptl_absorpt_process_details
;
CrysAlisPro 1.171.42.94a (Rigaku Oxford Diffraction, 2023)
Empirical absorption correction using spherical harmonics,
implemented in SCALE3 ABSPACK scaling algorithm.
;
_exptl_crystal_colour blue
_exptl_crystal_colour_primary blue
_exptl_crystal_density_diffrn 1.378
_exptl_crystal_description plate
_exptl_crystal_F_000 2536
_exptl_crystal_recrystallization_method 'Crystals grown in DMF and then soaked in DMSO.'
_exptl_crystal_size_max 0.15
_exptl_crystal_size_mid 0.07
_exptl_crystal_size_min 0.02
_refine_diff_density_max 0.685
_refine_diff_density_min -0.373
_refine_diff_density_rms 0.079
_refine_ls_extinction_method none
_refine_ls_goodness_of_fit_ref 1.077
_refine_ls_hydrogen_treatment constr
_refine_ls_matrix_type full
_refine_ls_number_parameters 186
_refine_ls_number_reflns 3226
_refine_ls_number_restraints 0
_refine_ls_restrained_S_all 1.077
_refine_ls_R_factor_all 0.0758
_refine_ls_R_factor_gt 0.0671
_refine_ls_shift/su_max 0.001
_refine_ls_shift/su_mean 0.000
_refine_ls_structure_factor_coef Fsqd
_refine_ls_weighting_details 'w=1/[\s^2^(Fo^2^)+(0.0984P)^2^+19.1137P] where P=(Fo^2^+2Fc^2^)/3'
_refine_ls_weighting_scheme calc
_refine_ls_wR_factor_gt 0.1987
_refine_ls_wR_factor_ref 0.2056
_reflns_Friedel_coverage 0.000
_reflns_number_gt 2648
_reflns_number_total 3226
_reflns_threshold_expression 'I > 2\s(I)'
_cod_data_source_file d4dt02085e2.cif
_cod_data_source_block cs3105
_cod_depositor_comments 'Adding full bibliography for 7716813--7716817.cif.'
_cod_database_code 7716814
_shelx_shelxl_version_number 2018/3
_chemical_oxdiff_formula 'Cu2 C44 H22 O8 H2 O C3 H7 N O C2 H6 S O'
_chemical_oxdiff_usercomment 'Abigail/Trevor Makal (TM4014 1)'
_shelx_space_group_comment
;
The symmetry employed for this shelxl refinement is uniquely defined
by the following loop, which should always be used as a source of
symmetry information in preference to the above space-group names.
They are only intended as comments.
;
_shelx_estimated_absorpt_t_max 0.941
_shelx_estimated_absorpt_t_min 0.657
_olex2_refinement_description
;
1. Fixed Uiso
 At 1.2 times of:
  All C(H) groups
2. Others
 Fixed Sof: C8A(0.5) C8B(0.5) C9A(0.5) H9A(0.5) C9B(0.5) H9B(0.5) C10A(0.5)
 H10A(0.5) C10B(0.5) H10B(0.5) C11A(0.5) H11A(0.5) C11B(0.5) H11B(0.5)
 C12A(0.5) H12A(0.5) C12B(0.5) H12B(0.5) C13A(0.5) C13B(0.5)
3.a Aromatic/amide H refined with riding coordinates:
 C3(H3), C4(H4), C9A(H9A), C9B(H9B), C10A(H10A), C10B(H10B), C11A(H11A),
 C11B(H11B), C12A(H12A), C12B(H12B)
;
_smtbx_masks_special_details
;
A solvent mask was calculated and 835 electrons were 
found in a volume of 2698\%A^3^ in 1 void per unit cell. 
This is consistent with the presence of 
5 DMSO per formula unit which account for 840 electrons 
per unit cell.
;
_smtbx_masks_void_probe_radius 1.2
_smtbx_masks_void_truncation_radius 1.2
_olex2_date_sample_data_collection 2023-07-17
_olex2_date_sample_submission 2023-07-17
_olex2_exptl_crystal_mounting_method 'Mounted on a nylon loop with perfluoroether oil.'
_olex2_submission_original_sample_id 'TM4014 1'
_olex2_submission_special_instructions 'No special instructions were received'
_oxdiff_exptl_absorpt_empirical_details
;
Empirical correction (ABSPACK) includes:
- Absorption correction using spherical harmonics
- Frame scaling
;
_oxdiff_exptl_absorpt_empirical_full_max 2.814
_oxdiff_exptl_absorpt_empirical_full_min 0.515

loop_
_space_group_symop_operation_xyz
'x, y, z'
'-x, -y, z'
'-x, y, -z+1/2'
'x, -y, -z+1/2'
'x+1/2, y+1/2, z'
'-x+1/2, -y+1/2, z'
'-x+1/2, y+1/2, -z+1/2'
'x+1/2, -y+1/2, -z+1/2'
'-x, -y, -z'
'x, y, -z'
'x, -y, z-1/2'
'-x, y, z-1/2'
'-x+1/2, -y+1/2, -z'
'x+1/2, y+1/2, -z'
'x+1/2, -y+1/2, z-1/2'
'-x+1/2, y+1/2, z-1/2'

loop_
_atom_site_label
_atom_site_type_symbol
_atom_site_fract_x
_atom_site_fract_y
_atom_site_fract_z
_atom_site_U_iso_or_equiv
_atom_site_adp_type
_atom_site_occupancy
_atom_site_site_symmetry_order
_atom_site_calc_flag
_atom_site_refinement_flags_posn
_atom_site_refinement_flags_adp
_atom_site_refinement_flags_occupancy
_atom_site_disorder_assembly
_atom_site_disorder_group
Cu1 Cu 0.15997(7) 0.72415(2) 0.500000 0.0399(2) Uani 1 2 d S T P . .
O1 O 0.0169(4) 0.68320(11) 0.500000 0.0655(11) Uani 1 2 d S T P . .
O2 O 0.2670(3) 0.70057(7) 0.58728(19) 0.0582(7) Uani 1 1 d . . . . .
O3 O 0.4141(3) 0.74499(6) 0.59154(17) 0.0530(7) Uani 1 1 d . . . . .
C1 C 0.3681(4) 0.71549(9) 0.6160(2) 0.0469(8) Uani 1 1 d . . . . .
C2 C 0.4360(4) 0.69554(9) 0.6854(2) 0.0495(9) Uani 1 1 d . . . . .
C3 C 0.500000 0.71414(13) 0.750000 0.0501(12) Uani 1 2 d S T P . .
H3 H 0.500000 0.739980 0.749998 0.060 Uiso 1 2 calc R U P . .
C4 C 0.4320(4) 0.65764(9) 0.6872(2) 0.0501(9) Uani 1 1 d . . . . .
H4 H 0.382636 0.644826 0.645530 0.060 Uiso 1 1 calc R U . . .
C5 C 0.500000 0.63847(13) 0.750000 0.0491(12) Uani 1 2 d S T P A .
C6 C 0.500000 0.59734(12) 0.750000 0.0451(11) Uani 1 2 d S T P . .
C7 C 0.500000 0.52051(12) 0.750000 0.0491(12) Uani 1 2 d S T P . .
C8A C 0.4497(10) 0.58062(19) 0.8205(5) 0.055(2) Uani 0.5 1 d . . P A -1
C8B C 0.3906(7) 0.57695(18) 0.7773(5) 0.0428(15) Uani 0.5 1 d . . P A 2
C9A C 0.3886(11) 0.5981(2) 0.8914(6) 0.069(2) Uani 0.5 1 d . . P A -1
H9A H 0.380477 0.623881 0.890660 0.083 Uiso 0.5 1 calc R U P A -1
C9B C 0.2794(8) 0.5951(2) 0.8089(6) 0.0572(19) Uani 0.5 1 d . . P A 2
H9B H 0.279819 0.620897 0.812818 0.069 Uiso 0.5 1 calc R U P A 2
C10A C 0.3428(13) 0.5799(3) 0.9580(7) 0.090(4) Uani 0.5 1 d . . P A -1
H10A H 0.296366 0.592246 1.002019 0.108 Uiso 0.5 1 calc R U P A -1
C10B C 0.1703(12) 0.5762(3) 0.8340(8) 0.085(3) Uani 0.5 1 d . . P A 2
H10B H 0.096101 0.589000 0.852868 0.102 Uiso 0.5 1 calc R U P A 2
C11A C 0.3630(18) 0.5425(3) 0.9633(7) 0.134(7) Uani 0.5 1 d . . P A -1
H11A H 0.343422 0.530502 1.016047 0.160 Uiso 0.5 1 calc R U P A -1
C11B C 0.1704(9) 0.5376(3) 0.8315(7) 0.070(2) Uani 0.5 1 d . . P A 2
H11B H 0.096259 0.524563 0.849501 0.084 Uiso 0.5 1 calc R U P A 2
C12A C 0.4096(11) 0.52248(19) 0.8965(6) 0.077(3) Uani 0.5 1 d . . P A -1
H12A H 0.413204 0.496700 0.900122 0.093 Uiso 0.5 1 calc R U P A -1
C12B C 0.2736(10) 0.5194(2) 0.8039(6) 0.067(2) Uani 0.5 1 d . . P A 2
H12B H 0.270347 0.493576 0.803018 0.080 Uiso 0.5 1 calc R U P A 2
C13A C 0.4533(9) 0.54112(18) 0.8199(5) 0.0517(19) Uani 0.5 1 d . . P A -1
C13B C 0.3905(8) 0.53726(18) 0.7753(5) 0.0483(18) Uani 0.5 1 d . . P A 2

loop_
_atom_site_aniso_label
_atom_site_aniso_U_11
_atom_site_aniso_U_22
_atom_site_aniso_U_33
_atom_site_aniso_U_23
_atom_site_aniso_U_13
_atom_site_aniso_U_12
Cu1 0.0585(5) 0.0233(3) 0.0379(4) 0.000 0.000 0.0053(3)
O1 0.063(3) 0.056(2) 0.077(3) 0.000 0.000 -0.010(2)
O2 0.0742(18) 0.0342(12) 0.0662(16) 0.0092(12) -0.0159(15) 0.0007(12)
O3 0.0720(17) 0.0381(13) 0.0490(13) 0.0046(10) -0.0138(13) -0.0024(12)
C1 0.068(2) 0.0280(15) 0.0448(18) -0.0016(13) -0.0054(17) 0.0055(14)
C2 0.068(2) 0.0363(17) 0.0440(18) 0.0014(14) -0.0145(17) 0.0013(15)
C3 0.070(3) 0.032(2) 0.048(3) 0.000 -0.009(3) 0.000
C4 0.074(2) 0.0313(16) 0.0450(18) -0.0017(13) -0.0144(18) -0.0031(16)
C5 0.065(3) 0.034(2) 0.048(3) 0.000 -0.014(2) 0.000
C6 0.060(3) 0.031(2) 0.045(2) 0.000 -0.015(2) 0.000
C7 0.070(3) 0.030(2) 0.046(3) 0.000 -0.005(2) 0.000
C8A 0.089(6) 0.029(3) 0.046(4) 0.001(3) -0.002(4) 0.003(3)
C8B 0.049(4) 0.030(3) 0.050(4) 0.006(3) -0.011(3) -0.002(3)
C9A 0.115(7) 0.036(4) 0.056(5) -0.009(3) 0.018(5) 0.000(4)
C9B 0.057(5) 0.048(4) 0.066(5) 0.004(4) -0.007(4) 0.012(3)
C10A 0.139(11) 0.063(6) 0.069(6) -0.013(5) 0.041(6) 0.013(6)
C10B 0.094(8) 0.078(7) 0.083(7) 0.017(6) -0.006(6) -0.002(6)
C11A 0.27(2) 0.061(6) 0.067(6) 0.006(5) 0.084(9) -0.014(9)
C11B 0.060(5) 0.064(5) 0.086(7) 0.006(5) -0.008(5) -0.009(4)
C12A 0.143(9) 0.026(3) 0.062(5) 0.002(3) 0.041(6) 0.006(5)
C12B 0.096(7) 0.040(4) 0.064(5) 0.008(4) -0.008(5) -0.013(4)
C13A 0.079(6) 0.027(3) 0.049(4) 0.002(3) 0.008(4) 0.005(3)
C13B 0.069(5) 0.027(3) 0.049(4) 0.007(3) -0.023(4) -0.009(3)

loop_
_atom_type_symbol
_atom_type_description
_atom_type_scat_dispersion_real
_atom_type_scat_dispersion_imag
_atom_type_scat_source
C C 0.0181 0.0091 'International Tables Vol C Tables 4.2.6.8 and 6.1.1.4'
H H 0.0000 0.0000 'International Tables Vol C Tables 4.2.6.8 and 6.1.1.4'
Cu Cu -1.9646 0.5888 'International Tables Vol C Tables 4.2.6.8 and 6.1.1.4'
O O 0.0492 0.0322 'International Tables Vol C Tables 4.2.6.8 and 6.1.1.4'
S S 0.3331 0.5567 'International Tables Vol C Tables 4.2.6.8 and 6.1.1.4'

loop_
_exptl_crystal_face_index_h
_exptl_crystal_face_index_k
_exptl_crystal_face_index_l
_exptl_crystal_face_perp_dist
-1 -1 0 0.0078
1 1 0 0.0078
-3 13 2 0.0295
3 -13 -2 0.0295
0 8 -5 0.0683
0 -4 5 0.0695

loop_
_geom_angle_atom_site_label_1
_geom_angle_atom_site_label_2
_geom_angle_atom_site_label_3
_geom_angle
_geom_angle_site_symmetry_1
_geom_angle_site_symmetry_3
_geom_angle_publ_flag
O1 Cu1 Cu1 179.91(13) . 13_566 ?
O2 Cu1 Cu1 85.16(9) . 13_566 ?
O2 Cu1 Cu1 85.16(9) 10_556 13_566 ?
O2 Cu1 O1 94.90(12) . . ?
O2 Cu1 O1 94.90(12) 10_556 . ?
O2 Cu1 O2 87.50(18) . 10_556 ?
O2 Cu1 O3 88.92(12) . 6_565 ?
O2 Cu1 O3 88.92(12) 10_556 13_566 ?
O2 Cu1 O3 167.15(13) 10_556 6_565 ?
O2 Cu1 O3 167.15(13) . 13_566 ?
O3 Cu1 Cu1 82.24(8) 6_565 13_566 ?
O3 Cu1 Cu1 82.24(8) 13_566 13_566 ?
O3 Cu1 O1 97.70(12) 6_565 . ?
O3 Cu1 O1 97.70(12) 13_566 . ?
O3 Cu1 O3 91.86(16) 6_565 13_566 ?
C1 O2 Cu1 121.6(2) . . ?
C1 O3 Cu1 124.7(3) . 13_566 ?
O2 C1 C2 115.9(3) . . ?
O3 C1 O2 126.2(3) . . ?
O3 C1 C2 117.9(3) . . ?
C3 C2 C1 120.7(3) . . ?
C3 C2 C4 119.6(3) . . ?
C4 C2 C1 119.7(3) . . ?
C2 C3 C2 120.7(5) . 3_656 ?
C2 C3 H3 119.6 . . ?
C2 C3 H3 119.6 3_656 . ?
C2 C4 H4 119.9 . . ?
C5 C4 C2 120.3(3) . . ?
C5 C4 H4 119.9 . . ?
C4 C5 C4 119.2(4) . 3_656 ?
C4 C5 C6 120.4(2) 3_656 . ?
C4 C5 C6 120.4(2) . . ?
C8A C6 C5 116.9(3) . . ?
C8A C6 C8B 107.9(5) . 3_656 ?
C8B C6 C5 121.7(3) 3_656 . ?
C8B C6 C5 121.7(3) . . ?
C8B C6 C8B 116.7(7) 3_656 . ?
C13A C7 C7 122.6(3) . 2_665 ?
C13B C7 C13B 125.9(7) . 3_656 ?
C6 C8A C9A 126.0(6) . . ?
C6 C8A C13A 116.0(6) . . ?
C9A C8A C13A 118.0(7) . . ?
C6 C8B C13B 121.2(7) . . ?
C9B C8B C6 120.3(6) . . ?
C9B C8B C13B 118.4(7) . . ?
C8A C9A H9A 118.8 . . ?
C10A C9A C8A 122.4(8) . . ?
C10A C9A H9A 118.8 . . ?
C8B C9B H9B 119.1 . . ?
C10B C9B C8B 121.8(9) . . ?
C10B C9B H9B 119.1 . . ?
C9A C10A H10A 120.2 . . ?
C9A C10A C11A 119.5(9) . . ?
C11A C10A H10A 120.2 . . ?
C9B C10B H10B 120.3 . . ?
C9B C10B C11B 119.5(11) . . ?
C11B C10B H10B 120.3 . . ?
C10A C11A H11A 118.5 . . ?
C12A C11A C10A 122.9(9) . . ?
C12A C11A H11A 118.5 . . ?
C10B C11B H11B 119.7 . . ?
C12B C11B C10B 120.7(10) . . ?
C12B C11B H11B 119.7 . . ?
C11A C12A H12A 120.6 . . ?
C11A C12A C13A 118.7(7) . . ?
C13A C12A H12A 120.6 . . ?
C11B C12B H12B 118.5 . . ?
C11B C12B C13B 123.1(8) . . ?
C13B C12B H12B 118.5 . . ?
C7 C13A C8A 123.5(6) . . ?
C7 C13A C12A 119.0(6) . . ?
C12A C13A C8A 117.5(7) . . ?
C7 C13B C8B 117.4(6) . . ?
C7 C13B C12B 126.1(6) . . ?
C12B C13B C8B 116.5(7) . . ?

loop_
_geom_bond_atom_site_label_1
_geom_bond_atom_site_label_2
_geom_bond_distance
_geom_bond_site_symmetry_2
_geom_bond_publ_flag
Cu1 Cu1 2.6691(14) 13_566 ?
Cu1 O1 2.117(4) . ?
Cu1 O2 1.954(3) . ?
Cu1 O2 1.954(3) 10_556 ?
Cu1 O3 1.972(2) 13_566 ?
Cu1 O3 1.972(2) 6_565 ?
O2 C1 1.267(5) . ?
O3 C1 1.245(4) . ?
C1 C2 1.481(5) . ?
C2 C3 1.382(4) . ?
C2 C4 1.394(5) . ?
C3 H3 0.9500 . ?
C4 H4 0.9500 . ?
C4 C5 1.393(4) . ?
C5 C6 1.512(6) . ?
C6 C8A 1.357(8) . ?
C6 C8B 1.427(8) . ?
C6 C8B 1.427(8) 3_656 ?
C7 C7 1.508(9) 2_665 ?
C7 C13A 1.407(8) . ?
C7 C13B 1.353(9) 3_656 ?
C7 C13B 1.353(9) . ?
C8A C9A 1.423(11) . ?
C8A C13A 1.452(9) . ?
C8B C9B 1.423(11) . ?
C8B C13B 1.460(9) . ?
C9A H9A 0.9500 . ?
C9A C10A 1.318(13) . ?
C9B H9B 0.9500 . ?
C9B C10B 1.387(14) . ?
C10A H10A 0.9500 . ?
C10A C11A 1.394(15) . ?
C10B H10B 0.9500 . ?
C10B C11B 1.420(15) . ?
C11A H11A 0.9500 . ?
C11A C12A 1.360(13) . ?
C11B H11B 0.9500 . ?
C11B C12B 1.335(14) . ?
C12A H12A 0.9500 . ?
C12A C13A 1.443(11) . ?
C12B H12B 0.9500 . ?
C12B C13B 1.452(13) . ?

loop_
_geom_torsion_atom_site_label_1
_geom_torsion_atom_site_label_2
_geom_torsion_atom_site_label_3
_geom_torsion_atom_site_label_4
_geom_torsion
_geom_torsion_site_symmetry_1
_geom_torsion_site_symmetry_2
_geom_torsion_site_symmetry_3
_geom_torsion_site_symmetry_4
_geom_torsion_publ_flag
Cu1 O2 C1 O3 -3.0(6) . . . . ?
Cu1 O2 C1 C2 176.7(2) . . . . ?
Cu1 O3 C1 O2 -0.5(6) 13_566 . . . ?
Cu1 O3 C1 C2 179.7(2) 13_566 . . . ?
O2 C1 C2 C3 -146.5(3) . . . . ?
O2 C1 C2 C4 31.5(6) . . . . ?
O3 C1 C2 C3 33.2(5) . . . . ?
O3 C1 C2 C4 -148.8(4) . . . . ?
C1 C2 C3 C2 -179.7(4) . . . 3_656 ?
C1 C2 C4 C5 177.2(3) . . . . ?
C2 C4 C5 C4 2.4(3) . . . 3_656 ?
C2 C4 C5 C6 -177.6(3) . . . . ?
C3 C2 C4 C5 -4.8(6) . . . . ?
C4 C2 C3 C2 2.4(3) . . . 3_656 ?
C4 C5 C6 C8A -118.3(5) . . . . ?
C4 C5 C6 C8A 61.7(5) 3_656 . . . ?
C4 C5 C6 C8B -74.3(4) 3_656 . . 3_656 ?
C4 C5 C6 C8B -74.3(4) . . . . ?
C4 C5 C6 C8B 105.7(4) 3_656 . . . ?
C4 C5 C6 C8B 105.7(4) . . . 3_656 ?
C5 C6 C8A C9A 5.0(12) . . . . ?
C5 C6 C8A C13A -178.7(6) . . . . ?
C5 C6 C8B C9B -2.6(9) . . . . ?
C5 C6 C8B C13B 178.7(5) . . . . ?
C6 C8A C9A C10A -179.5(11) . . . . ?
C6 C8A C13A C7 -2.8(14) . . . . ?
C6 C8A C13A C12A 175.5(9) . . . . ?
C6 C8B C9B C10B 178.5(8) . . . . ?
C6 C8B C13B C7 2.7(10) . . . . ?
C6 C8B C13B C12B -179.5(6) . . . . ?
C7 C7 C13A C8A -178.6(7) 2_665 . . . ?
C7 C7 C13A C12A 3.2(11) 2_665 . . . ?
C7 C7 C13B C8B 178.7(5) 2_665 . . . ?
C7 C7 C13B C12B 1.2(9) 2_665 . . . ?
C8A C9A C10A C11A 5(2) . . . . ?
C8B C6 C8B C9B 177.4(9) 3_656 . . . ?
C8B C6 C8B C13B -1.3(5) 3_656 . . . ?
C8B C9B C10B C11B 2.4(15) . . . . ?
C9A C8A C13A C7 173.9(8) . . . . ?
C9A C8A C13A C12A -7.9(15) . . . . ?
C9A C10A C11A C12A -11(3) . . . . ?
C9B C8B C13B C7 -176.1(6) . . . . ?
C9B C8B C13B C12B 1.7(11) . . . . ?
C9B C10B C11B C12B -1.0(17) . . . . ?
C10A C11A C12A C13A 7(3) . . . . ?
C10B C11B C12B C13B 0.0(16) . . . . ?
C11A C12A C13A C7 -179.2(12) . . . . ?
C11A C12A C13A C8A 2.5(18) . . . . ?
C11B C12B C13B C7 177.2(8) . . . . ?
C11B C12B C13B C8B -0.4(13) . . . . ?
C13A C8A C9A C10A 4.2(17) . . . . ?
C13B C7 C13B C8B -1.3(5) 3_656 . . . ?
C13B C7 C13B C12B -178.8(9) 3_656 . . . ?
C13B C8B C9B C10B -2.7(13) . . . . ?

loop_
_exptl_oxdiff_crystal_face_indexfrac_h
_exptl_oxdiff_crystal_face_indexfrac_k
_exptl_oxdiff_crystal_face_indexfrac_l
_exptl_oxdiff_crystal_face_x
_exptl_oxdiff_crystal_face_y
_exptl_oxdiff_crystal_face_z
-0.9981 -1.0012 -0.0007 -0.1487 0.0256 0.0286
0.9981 1.0012 0.0007 0.1487 -0.0256 -0.0286
-2.9932 13.0018 1.9901 -0.1008 0.4038 0.5986
2.9932 -13.0018 -1.9901 0.1008 -0.4038 -0.5986
-0.0059 8.0053 -4.9990 0.1488 0.5466 -0.2001
0.0056 -4.0038 4.9974 -0.0644 -0.4329 0.2902

loop_
_smtbx_masks_void_nr
_smtbx_masks_void_average_x
_smtbx_masks_void_average_y
_smtbx_masks_void_average_z
_smtbx_masks_void_volume
_smtbx_masks_void_count_electrons
_smtbx_masks_void_content
1 -0.562 -0.881 -0.526 2697.7 834.8 '20 DMSO'
